data_4501640
loop_
_publ_author_name
'Klimakow, Maria'
'Rademann, Klaus'
'Emmerling, Franziska'

_publ_section_title
;
 Toward Novel Pseudo-Polymorphs of Nifedipine: Elucidation of a Slow
 Crystallization Process
;
_journal_issue 6
_journal_name_full 'Crystal Growth &amp; Design'
_journal_page_first 2693
_journal_paper_doi 10.1021/cg100186v
_journal_volume 10
_journal_year 2010
_chemical_formula_moiety 'C17 H18 N2 O6, C2 H6 O S '
_chemical_formula_sum 'C19 H24 N2 O7 S'
_chemical_formula_weight 424.47
_chemical_name_systematic
; 
 ? 
;
_space_group_IT_number 2
_symmetry_cell_setting triclinic
_symmetry_space_group_name_Hall '-P 1'
_symmetry_space_group_name_H-M 'P -1'
_atom_sites_solution_hydrogens geom
_atom_sites_solution_primary direct
_atom_sites_solution_secondary difmap
_audit_creation_method SHELXL-97
_cell_angle_alpha 68.282(4)
_cell_angle_beta 76.974(4)
_cell_angle_gamma 81.013(4)
_cell_formula_units_Z 2
_cell_length_a 8.0260(6)
_cell_length_b 11.9102(9)
_cell_length_c 12.2806(9)
_cell_measurement_reflns_used 197
_cell_measurement_temperature 296(2)
_cell_measurement_theta_max 28.3
_cell_measurement_theta_min 4
_cell_volume 1059.08(14)
_computing_cell_refinement 'SAINT (Bruker, 2001)'
_computing_data_collection 'SMART (Bruker, 2001)'
_computing_data_reduction SAINT
_computing_molecular_graphics 'SHELXTL (Bruker, 2001), ORTEPIII (Burnett & Johnson, 1996)'
_computing_publication_material 'SHELXTL (Sheldrick, 2008)'
_computing_structure_refinement 'SHELXL-97 (Sheldrick, 2008)'
_computing_structure_solution 'SHELXS-97 (Sheldrick, 2008)'
_diffrn_ambient_temperature 296(2)
_diffrn_measured_fraction_theta_full 0.992
_diffrn_measured_fraction_theta_max 0.992
_diffrn_measurement_device_type 'Bruker APEX CCD area-detector'
_diffrn_measurement_method \w/2\q
_diffrn_radiation_monochromator graphite
_diffrn_radiation_source 'fine-focus sealed tube'
_diffrn_radiation_type MoK\a
_diffrn_radiation_wavelength 0.71073
_diffrn_reflns_av_R_equivalents 0.1474
_diffrn_reflns_av_sigmaI/netI 0.0781
_diffrn_reflns_limit_h_max 10
_diffrn_reflns_limit_h_min -10
_diffrn_reflns_limit_k_max 16
_diffrn_reflns_limit_k_min -16
_diffrn_reflns_limit_l_max 16
_diffrn_reflns_limit_l_min -16
_diffrn_reflns_number 27980
_diffrn_reflns_theta_full 28.74
_diffrn_reflns_theta_max 28.74
_diffrn_reflns_theta_min 1.82
_exptl_absorpt_coefficient_mu 0.195
_exptl_absorpt_correction_T_max 0.96
_exptl_absorpt_correction_T_min 0.92
_exptl_absorpt_correction_type psi-scan
_exptl_absorpt_process_details 'SHELXTL (Bruker, 2001)'
_exptl_crystal_colour yellow
_exptl_crystal_density_diffrn 1.331
_exptl_crystal_density_method 'not measured'
_exptl_crystal_description block
_exptl_crystal_F_000 448
_exptl_crystal_size_max 0.2
_exptl_crystal_size_mid 0.15
_exptl_crystal_size_min 0.1
_refine_diff_density_max 0.229
_refine_diff_density_min -0.333
_refine_diff_density_rms 0.043
_refine_ls_extinction_method none
_refine_ls_goodness_of_fit_ref 0.948
_refine_ls_hydrogen_treatment constr
_refine_ls_matrix_type full
_refine_ls_number_parameters 268
_refine_ls_number_reflns 5448
_refine_ls_number_restraints 0
_refine_ls_restrained_S_all 0.948
_refine_ls_R_factor_all 0.0980
_refine_ls_R_factor_gt 0.0505
_refine_ls_shift/su_max 0.000
_refine_ls_shift/su_mean 0.000
_refine_ls_structure_factor_coef Fsqd
_refine_ls_weighting_details 'calc w=1/[\s^2^(Fo^2^)+(0.0662P)^2^+0.0000P] where P=(Fo^2^+2Fc^2^)/3'
_refine_ls_weighting_scheme calc
_refine_ls_wR_factor_gt 0.1292
_refine_ls_wR_factor_ref 0.1475
_reflns_number_gt 2983
_reflns_number_total 5448
_reflns_threshold_expression >2sigma(I)
_cod_data_source_file cg100186v_si_002.cif
_cod_data_source_block fe230r
_cod_original_sg_symbol_H-M P-1
_cod_database_code 4501640

loop_
_symmetry_equiv_pos_as_xyz
'x, y, z'
'-x, -y, -z'

loop_
_atom_site_label
_atom_site_type_symbol
_atom_site_fract_x
_atom_site_fract_y
_atom_site_fract_z
_atom_site_U_iso_or_equiv
_atom_site_adp_type
_atom_site_occupancy
_atom_site_symmetry_multiplicity
_atom_site_calc_flag
_atom_site_refinement_flags
O25 O 0.0384(2) 0.13604(16) 0.86567(14) 0.0782(5) Uani 1 1 d .
O24 O 0.1303(2) 0.22560(19) 0.96157(14) 0.0989(6) Uani 1 1 d .
O11 O 0.18286(18) 0.56565(11) 0.55308(11) 0.0578(4) Uani 1 1 d .
O10 O 0.0790(2) 0.41013(12) 0.70935(12) 0.0679(4) Uani 1 1 d .
O15 O 0.11480(19) 0.01503(11) 0.68260(12) 0.0621(4) Uani 1 1 d .
O14 O 0.2182(2) -0.02755(13) 0.51719(13) 0.0734(5) Uani 1 1 d .
N23 N 0.1512(3) 0.17863(17) 0.88568(14) 0.0639(5) Uani 1 1 d .
N1 N 0.40625(19) 0.32542(13) 0.37321(12) 0.0449(4) Uani 1 1 d .
H1 H 0.4752 0.3550 0.2980 0.054 Uiso 1 1 d R
C18 C 0.3289(2) 0.17080(17) 0.81747(15) 0.0485(5) Uani 1 1 d .
C17 C 0.3630(2) 0.18833(14) 0.69632(14) 0.0398(4) Uani 1 1 d .
C4 C 0.2325(2) 0.23391(14) 0.61094(14) 0.0384(4) Uani 1 1 d .
H2 H 0.1165 0.2223 0.6583 0.046 Uiso 1 1 calc R
C3 C 0.2475(2) 0.36931(15) 0.54209(14) 0.0389(4) Uani 1 1 d .
C9 C 0.1615(2) 0.44696(16) 0.60990(15) 0.0428(4) Uani 1 1 d .
C12 C 0.1075(3) 0.64463(18) 0.61879(19) 0.0634(6) Uani 1 1 d .
H3 H 0.1279 0.7270 0.5694 0.095 Uiso 1 1 calc R
H4 H 0.1581 0.6227 0.6884 0.095 Uiso 1 1 calc R
H5 H -0.0138 0.6369 0.6425 0.095 Uiso 1 1 calc R
C2 C 0.3412(2) 0.40871(15) 0.42997(14) 0.0398(4) Uani 1 1 d .
C6 C 0.3549(2) 0.20926(16) 0.41431(15) 0.0419(4) Uani 1 1 d .
C5 C 0.2629(2) 0.16366(15) 0.52550(15) 0.0394(4) Uani 1 1 d .
C13 C 0.2006(2) 0.04266(17) 0.56987(17) 0.0456(4) Uani 1 1 d .
C16 C 0.0484(3) -0.10228(19) 0.7368(2) 0.0778(7) Uani 1 1 d .
H6 H -0.0094 -0.1127 0.8169 0.117 Uiso 1 1 calc R
H7 H 0.1413 -0.1640 0.7379 0.117 Uiso 1 1 calc R
H8 H -0.0309 -0.1086 0.6918 0.117 Uiso 1 1 calc R
C7 C 0.4123(3) 0.14788(18) 0.32294(16) 0.0556(5) Uani 1 1 d .
H9 H 0.5195 0.1765 0.2744 0.083 Uiso 1 1 calc R
H10 H 0.3275 0.1663 0.2735 0.083 Uiso 1 1 calc R
H11 H 0.4265 0.0618 0.3627 0.083 Uiso 1 1 calc R
C8 C 0.3855(3) 0.53536(16) 0.35366(16) 0.0538(5) Uani 1 1 d .
H12 H 0.4726 0.5331 0.2864 0.081 Uiso 1 1 calc R
H13 H 0.4272 0.5713 0.3995 0.081 Uiso 1 1 calc R
H14 H 0.2850 0.5827 0.3262 0.081 Uiso 1 1 calc R
C22 C 0.5362(2) 0.17245(15) 0.64776(16) 0.0446(4) Uani 1 1 d .
H15 H 0.5663 0.1840 0.5669 0.054 Uiso 1 1 calc R
C21 C 0.6645(3) 0.14042(17) 0.71422(18) 0.0548(5) Uani 1 1 d .
H16 H 0.7779 0.1292 0.6783 0.066 Uiso 1 1 calc R
C20 C 0.6252(3) 0.12492(19) 0.8337(2) 0.0653(6) Uani 1 1 d .
H17 H 0.7116 0.1039 0.8787 0.078 Uiso 1 1 calc R
C25 C 0.4564(3) 0.14090(19) 0.88597(18) 0.0663(6) Uani 1 1 d .
H18 H 0.4280 0.1318 0.9663 0.080 Uiso 1 1 calc R
S1 S 0.23162(7) 0.59708(6) -0.05370(5) 0.0691(2) Uani 1 1 d .
O1 O 0.3896(2) 0.58088(15) -0.13900(12) 0.0758(5) Uani 1 1 d .
C23 C 0.2109(4) 0.4574(3) 0.0657(3) 0.1155(11) Uani 1 1 d .
H19 H 0.2008 0.3950 0.0362 0.173 Uiso 1 1 calc R
H20 H 0.1103 0.4639 0.1233 0.173 Uiso 1 1 calc R
H21 H 0.3103 0.4374 0.1025 0.173 Uiso 1 1 calc R
C24 C 0.2910(4) 0.6788(3) 0.0254(3) 0.1145(11) Uani 1 1 d .
H22 H 0.3090 0.7606 -0.0268 0.172 Uiso 1 1 calc R
H23 H 0.3950 0.6405 0.0540 0.172 Uiso 1 1 calc R
H24 H 0.2011 0.6793 0.0918 0.172 Uiso 1 1 calc R

loop_
_atom_site_aniso_label
_atom_site_aniso_U_11
_atom_site_aniso_U_22
_atom_site_aniso_U_33
_atom_site_aniso_U_23
_atom_site_aniso_U_13
_atom_site_aniso_U_12
O25 0.0632(10) 0.0929(12) 0.0728(10) -0.0315(9) 0.0132(8) -0.0211(9)
O24 0.1004(14) 0.1429(17) 0.0618(10) -0.0622(11) 0.0026(9) 0.0081(12)
O11 0.0778(10) 0.0384(7) 0.0528(7) -0.0228(6) 0.0040(7) 0.0021(7)
O10 0.0890(11) 0.0487(8) 0.0526(8) -0.0212(7) 0.0150(8) 0.0015(8)
O15 0.0805(10) 0.0436(7) 0.0561(8) -0.0189(6) 0.0103(7) -0.0169(7)
O14 0.0905(11) 0.0577(9) 0.0799(10) -0.0430(8) 0.0124(8) -0.0216(8)
N23 0.0715(13) 0.0681(12) 0.0403(9) -0.0164(9) 0.0034(9) 0.0022(10)
N1 0.0518(9) 0.0425(8) 0.0398(7) -0.0193(7) 0.0033(7) -0.0067(7)
C18 0.0529(11) 0.0454(10) 0.0428(10) -0.0150(8) -0.0041(9) 0.0008(9)
C17 0.0455(10) 0.0286(8) 0.0433(9) -0.0133(7) -0.0042(8) -0.0008(8)
C4 0.0360(9) 0.0375(9) 0.0398(9) -0.0157(8) 0.0003(7) -0.0023(8)
C3 0.0403(9) 0.0360(9) 0.0415(9) -0.0173(8) -0.0072(7) 0.0029(8)
C9 0.0442(10) 0.0393(10) 0.0441(10) -0.0173(8) -0.0065(8) 0.0037(8)
C12 0.0795(15) 0.0465(11) 0.0655(13) -0.0316(10) -0.0039(11) 0.0081(11)
C2 0.0423(10) 0.0383(9) 0.0405(9) -0.0166(8) -0.0076(7) -0.0006(8)
C6 0.0398(10) 0.0424(10) 0.0471(9) -0.0224(8) -0.0074(8) 0.0027(8)
C5 0.0373(9) 0.0365(9) 0.0459(9) -0.0188(8) -0.0060(7) 0.0018(8)
C13 0.0390(10) 0.0423(10) 0.0568(11) -0.0221(9) -0.0060(8) 0.0016(8)
C16 0.0876(17) 0.0480(12) 0.0821(16) -0.0138(12) 0.0113(13) -0.0216(12)
C7 0.0641(13) 0.0560(12) 0.0522(11) -0.0314(10) 0.0008(9) -0.0056(10)
C8 0.0707(13) 0.0439(11) 0.0443(10) -0.0169(9) -0.0020(9) -0.0062(10)
C22 0.0465(11) 0.0399(10) 0.0485(10) -0.0188(8) -0.0069(8) -0.0002(8)
C21 0.0481(11) 0.0472(11) 0.0692(13) -0.0225(10) -0.0114(10) 0.0023(9)
C20 0.0653(15) 0.0622(13) 0.0723(14) -0.0217(12) -0.0322(12) 0.0080(11)
C25 0.0834(17) 0.0665(14) 0.0483(11) -0.0170(11) -0.0204(11) 0.0001(13)
S1 0.0551(3) 0.0991(5) 0.0543(3) -0.0326(3) -0.0104(3) 0.0057(3)
O1 0.0778(10) 0.0987(12) 0.0482(8) -0.0325(8) 0.0098(7) -0.0126(9)
C23 0.081(2) 0.154(3) 0.0811(18) -0.0014(19) -0.0016(15) -0.0386(19)
C24 0.112(2) 0.155(3) 0.112(2) -0.096(2) -0.0349(19) 0.031(2)

loop_
_atom_type_symbol
_atom_type_description
_atom_type_scat_dispersion_real
_atom_type_scat_dispersion_imag
_atom_type_scat_source
C C 0.0033 0.0016 'International Tables Vol C Tables 4.2.6.8 and 6.1.1.4'
H H 0.0000 0.0000 'International Tables Vol C Tables 4.2.6.8 and 6.1.1.4'
N N 0.0061 0.0033 'International Tables Vol C Tables 4.2.6.8 and 6.1.1.4'
O O 0.0106 0.0060 'International Tables Vol C Tables 4.2.6.8 and 6.1.1.4'
S S 0.1246 0.1234 'International Tables Vol C Tables 4.2.6.8 and 6.1.1.4'

loop_
_geom_angle_atom_site_label_1
_geom_angle_atom_site_label_2
_geom_angle_atom_site_label_3
_geom_angle
C9 O11 C12 116.44(14)
C13 O15 C16 116.45(16)
O25 N23 O24 124.13(19)
O25 N23 C18 119.10(17)
O24 N23 C18 116.7(2)
C6 N1 C2 123.28(14)
C6 N1 H1 119.6
C2 N1 H1 116.5
C25 C18 C17 123.12(18)
C25 C18 N23 114.27(17)
C17 C18 N23 122.59(17)
C18 C17 C22 114.99(16)
C18 C17 C4 126.59(15)
C22 C17 C4 118.17(15)
C5 C4 C3 110.74(13)
C5 C4 C17 111.16(13)
C3 C4 C17 108.71(13)
C5 C4 H2 108.7
C3 C4 H2 108.7
C17 C4 H2 108.7
C2 C3 C9 125.19(16)
C2 C3 C4 120.71(15)
C9 C3 C4 114.02(14)
O10 C9 O11 121.25(16)
O10 C9 C3 124.14(16)
O11 C9 C3 114.60(15)
O11 C12 H3 109.5
O11 C12 H4 109.5
H3 C12 H4 109.5
O11 C12 H5 109.5
H3 C12 H5 109.5
H4 C12 H5 109.5
C3 C2 N1 118.93(15)
C3 C2 C8 128.46(15)
N1 C2 C8 112.60(14)
C5 C6 N1 119.83(15)
C5 C6 C7 127.66(16)
N1 C6 C7 112.51(15)
C6 C5 C13 121.10(15)
C6 C5 C4 120.43(15)
C13 C5 C4 118.34(14)
O14 C13 O15 121.19(17)
O14 C13 C5 127.70(17)
O15 C13 C5 111.11(15)
O15 C16 H6 109.5
O15 C16 H7 109.5
H6 C16 H7 109.5
O15 C16 H8 109.5
H6 C16 H8 109.5
H7 C16 H8 109.5
C6 C7 H9 109.5
C6 C7 H10 109.5
H9 C7 H10 109.5
C6 C7 H11 109.5
H9 C7 H11 109.5
H10 C7 H11 109.5
C2 C8 H12 109.5
C2 C8 H13 109.5
H12 C8 H13 109.5
C2 C8 H14 109.5
H12 C8 H14 109.5
H13 C8 H14 109.5
C21 C22 C17 122.99(17)
C21 C22 H15 118.5
C17 C22 H15 118.5
C20 C21 C22 120.13(19)
C20 C21 H16 119.9
C22 C21 H16 119.9
C21 C20 C25 119.31(19)
C21 C20 H17 120.3
C25 C20 H17 120.3
C20 C25 C18 119.4(2)
C20 C25 H18 120.3
C18 C25 H18 120.3
O1 S1 C23 106.62(13)
O1 S1 C24 105.40(12)
C23 S1 C24 96.78(16)
S1 C23 H19 109.5
S1 C23 H20 109.5
H19 C23 H20 109.5
S1 C23 H21 109.5
H19 C23 H21 109.5
H20 C23 H21 109.5
S1 C24 H22 109.5
S1 C24 H23 109.5
H22 C24 H23 109.5
S1 C24 H24 109.5
H22 C24 H24 109.5
H23 C24 H24 109.5

loop_
_geom_bond_atom_site_label_1
_geom_bond_atom_site_label_2
_geom_bond_distance
O25 N23 1.214(2)
O24 N23 1.223(2)
O11 C9 1.344(2)
O11 C12 1.437(2)
O10 C9 1.205(2)
O15 C13 1.343(2)
O15 C16 1.436(2)
O14 C13 1.208(2)
N23 C18 1.490(3)
N1 C6 1.381(2)
N1 C2 1.389(2)
N1 H1 0.9347
C18 C25 1.391(3)
C18 C17 1.391(2)
C17 C22 1.397(2)
C17 C4 1.545(2)
C4 C5 1.527(2)
C4 C3 1.528(2)
C4 H2 0.9800
C3 C2 1.359(2)
C3 C9 1.462(2)
C12 H3 0.9600
C12 H4 0.9600
C12 H5 0.9600
C2 C8 1.500(2)
C6 C5 1.352(2)
C6 C7 1.508(2)
C5 C13 1.465(2)
C16 H6 0.9600
C16 H7 0.9600
C16 H8 0.9600
C7 H9 0.9600
C7 H10 0.9600
C7 H11 0.9600
C8 H12 0.9600
C8 H13 0.9600
C8 H14 0.9600
C22 C21 1.378(3)
C22 H15 0.9300
C21 C20 1.377(3)
C21 H16 0.9300
C20 C25 1.379(3)
C20 H17 0.9300
C25 H18 0.9300
S1 O1 1.4889(15)
S1 C23 1.765(3)
S1 C24 1.781(3)
C23 H19 0.9600
C23 H20 0.9600
C23 H21 0.9600
C24 H22 0.9600
C24 H23 0.9600
C24 H24 0.9600

loop_
_geom_torsion_atom_site_label_1
_geom_torsion_atom_site_label_2
_geom_torsion_atom_site_label_3
_geom_torsion_atom_site_label_4
_geom_torsion
O25 N23 C18 C25 -138.0(2)
O24 N23 C18 C25 40.0(3)
O25 N23 C18 C17 40.1(3)
O24 N23 C18 C17 -141.85(19)
C25 C18 C17 C22 0.6(3)
N23 C18 C17 C22 -177.33(16)
C25 C18 C17 C4 -173.45(17)
N23 C18 C17 C4 8.6(3)
C18 C17 C4 C5 -139.03(17)
C22 C17 C4 C5 47.06(19)
C18 C17 C4 C3 98.83(19)
C22 C17 C4 C3 -75.08(18)
C5 C4 C3 C2 -24.2(2)
C17 C4 C3 C2 98.14(18)
C5 C4 C3 C9 158.76(14)
C17 C4 C3 C9 -78.85(17)
C12 O11 C9 O10 2.1(3)
C12 O11 C9 C3 -177.04(16)
C2 C3 C9 O10 -179.99(18)
C4 C3 C9 O10 -3.2(3)
C2 C3 C9 O11 -0.8(3)
C4 C3 C9 O11 176.00(14)
C9 C3 C2 N1 -175.72(15)
C4 C3 C2 N1 7.6(2)
C9 C3 C2 C8 3.4(3)
C4 C3 C2 C8 -173.24(17)
C6 N1 C2 C3 12.8(2)
C6 N1 C2 C8 -166.48(16)
C2 N1 C6 C5 -13.2(3)
C2 N1 C6 C7 166.53(15)
N1 C6 C5 C13 177.46(15)
C7 C6 C5 C13 -2.2(3)
N1 C6 C5 C4 -6.9(2)
C7 C6 C5 C4 173.42(16)
C3 C4 C5 C6 23.8(2)
C17 C4 C5 C6 -97.12(18)
C3 C4 C5 C13 -160.39(14)
C17 C4 C5 C13 78.66(18)
C16 O15 C13 O14 1.0(3)
C16 O15 C13 C5 -179.40(17)
C6 C5 C13 O14 -1.3(3)
C4 C5 C13 O14 -177.06(18)
C6 C5 C13 O15 179.07(16)
C4 C5 C13 O15 3.3(2)
C18 C17 C22 C21 0.8(3)
C4 C17 C22 C21 175.35(15)
C17 C22 C21 C20 -1.3(3)
C22 C21 C20 C25 0.5(3)
C21 C20 C25 C18 0.8(3)
C17 C18 C25 C20 -1.4(3)
N23 C18 C25 C20 176.68(19)
